data_7234801
loop_
_publ_author_name
'Zhu, Li-Na'
'Deng, Zhaopeng'
'Huo, Li-Hua'
'Gao, Shan'

_publ_section_title
;
 A series of helical coordination polymers based on two racemic
 bis(pyridylmethylene) propane-1,2-diamine ligands: Relationship of
 conformations, structures and properties
;
_journal_name_full CrystEngComm
_journal_paper_doi 10.1039/C9CE01210A
_journal_year 2019
_chemical_absolute_configuration rm
_chemical_formula_moiety 'C15 H20 Ag N4, N O3, H2O'
_chemical_formula_sum 'C15 H22 Ag N5 O4'
_chemical_formula_weight 444.24
_space_group_crystal_system orthorhombic
_space_group_IT_number 19
_space_group_name_Hall 'P 2ac 2ab'
_space_group_name_H-M_alt 'P 21 21 21'
_symmetry_space_group_name_Hall 'P 2ac 2ab'
_symmetry_space_group_name_H-M 'P 21 21 21'
_atom_sites_solution_hydrogens mixed
_audit_creation_method SHELXL-2018/3
_audit_update_record
;
2019-07-01 deposited with the CCDC.    2019-10-28 downloaded from the CCDC.
;
_cell_angle_alpha 90
_cell_angle_beta 90
_cell_angle_gamma 90
_cell_formula_units_Z 4
_cell_length_a 8.8131(5)
_cell_length_b 10.9659(5)
_cell_length_c 18.8718(11)
_cell_measurement_reflns_used 1690
_cell_measurement_temperature 295(2)
_cell_measurement_theta_max 23.4760
_cell_measurement_theta_min 3.6660
_cell_volume 1823.84(17)
_computing_cell_refinement
;
CrysAlis Pro (Agilent, 2013)
;
_computing_data_collection
;
CrysAlis Pro (Agilent, 2013)
;
_computing_data_reduction
;
CrysAlis Pro (Agilent, 2013)
;
_computing_molecular_graphics '(K. Brandenburg, Diamond 3.1, 2009)'
_computing_publication_material '(K. Brandenburg, Diamond 3.1, 2009)'
_computing_structure_refinement 'SHELXL-2018/3 (Sheldrick, 2018)'
_diffrn_ambient_temperature 295(2)
_diffrn_detector_area_resol_mean 16.1954
_diffrn_measured_fraction_theta_full 0.996
_diffrn_measured_fraction_theta_max 0.996
_diffrn_measurement_device_type 'Xcalibur, Eos'
_diffrn_measurement_method '\w scans'
_diffrn_radiation_type MoK\a
_diffrn_radiation_wavelength 0.71073
_diffrn_reflns_av_R_equivalents 0.0271
_diffrn_reflns_av_unetI/netI 0.0442
_diffrn_reflns_Laue_measured_fraction_full 0.996
_diffrn_reflns_Laue_measured_fraction_max 0.996
_diffrn_reflns_limit_h_max 10
_diffrn_reflns_limit_h_min -10
_diffrn_reflns_limit_k_max 7
_diffrn_reflns_limit_k_min -13
_diffrn_reflns_limit_l_max 7
_diffrn_reflns_limit_l_min -22
_diffrn_reflns_number 5697
_diffrn_reflns_point_group_measured_fraction_full 0.972
_diffrn_reflns_point_group_measured_fraction_max 0.972
_diffrn_reflns_theta_full 25.008
_diffrn_reflns_theta_max 25.008
_diffrn_reflns_theta_min 3.163
_diffrn_source 'Enhance (Mo) X-ray Source'
_exptl_absorpt_coefficient_mu 1.135
_exptl_absorpt_correction_T_max 1.00000
_exptl_absorpt_correction_T_min 0.69946
_exptl_absorpt_correction_type multi-scan
_exptl_absorpt_process_details
; 
CrysAlis Pro (Agilent, 2013)
Empirical absorption correction using spherical harmonics,
 implemented in SCALE3 ABSPACK scaling algorithm. 
;
_exptl_crystal_colour colorless
_exptl_crystal_density_diffrn 1.618
_exptl_crystal_description block
_exptl_crystal_F_000 904
_exptl_crystal_size_max 0.190
_exptl_crystal_size_mid 0.160
_exptl_crystal_size_min 0.130
_refine_diff_density_max 0.766
_refine_diff_density_min -0.563
_refine_diff_density_rms 0.068
_refine_ls_abs_structure_details
;
 Refined as an inversion twin.
;
_refine_ls_abs_structure_Flack 0.47(9)
_refine_ls_extinction_method none
_refine_ls_goodness_of_fit_ref 1.040
_refine_ls_hydrogen_treatment constr
_refine_ls_matrix_type full
_refine_ls_number_parameters 228
_refine_ls_number_reflns 3122
_refine_ls_number_restraints 6
_refine_ls_restrained_S_all 1.041
_refine_ls_R_factor_all 0.0645
_refine_ls_R_factor_gt 0.0500
_refine_ls_shift/su_max 0.001
_refine_ls_shift/su_mean 0.000
_refine_ls_structure_factor_coef Fsqd
_refine_ls_weighting_details 'w=1/[\s^2^(Fo^2^)+(0.0546P)^2^+1.4553P] where P=(Fo^2^+2Fc^2^)/3'
_refine_ls_weighting_scheme calc
_refine_ls_wR_factor_gt 0.1153
_refine_ls_wR_factor_ref 0.1242
_reflns_Friedel_coverage 0.689
_reflns_Friedel_fraction_full 0.938
_reflns_Friedel_fraction_max 0.938
_reflns_number_gt 2552
_reflns_number_total 3122
_reflns_threshold_expression 'I > 2\s(I)'
_cod_data_source_file c9ce01210a2.cif
_cod_data_source_block d6533
_cod_original_cell_volume 1823.83(16)
_cod_database_code 7234801
_shelx_shelxl_version_number 2018/3
_shelx_space_group_comment
;
The symmetry employed for this shelxl refinement is uniquely defined
by the following loop, which should always be used as a source of
symmetry information in preference to the above space-group names.
They are only intended as comments.
;
_shelx_estimated_absorpt_t_min 0.813
_shelx_estimated_absorpt_t_max 0.866

loop_
_space_group_symop_operation_xyz
'x, y, z'
'-x+1/2, -y, z+1/2'
'x+1/2, -y+1/2, -z'
'-x, y+1/2, -z+1/2'

loop_
_atom_site_label
_atom_site_type_symbol
_atom_site_fract_x
_atom_site_fract_y
_atom_site_fract_z
_atom_site_U_iso_or_equiv
_atom_site_adp_type
_atom_site_occupancy
_atom_site_site_symmetry_order
_atom_site_calc_flag
_atom_site_refinement_flags_posn
_atom_site_refinement_flags_adp
Ag1 Ag -0.15911(10) 1.00962(6) 0.42507(3) 0.0713(3) Uani 1 1 d . .
O1 O 0.8886(16) 0.6126(16) 0.6966(14) 0.269(12) Uani 1 1 d . .
O1W O 0.976(2) 0.209(2) 0.6715(11) 0.262(9) Uani 1 1 d . U
O2 O 0.6917(11) 0.5098(13) 0.7004(7) 0.163(6) Uani 1 1 d . .
O3 O 0.8952(19) 0.4530(18) 0.6701(14) 0.266(11) Uani 1 1 d . .
N1 N 0.0170(9) 0.9316(7) 0.5026(4) 0.0593(19) Uani 1 1 d . .
N2 N 0.2351(8) 0.6121(7) 0.6663(4) 0.0536(19) Uani 1 1 d . .
H2N H 0.138461 0.601299 0.666764 0.080 Uiso 1 1 d R U
N3 N 0.3886(8) 0.3746(7) 0.6759(4) 0.0549(19) Uani 1 1 d . .
H3N H 0.494681 0.387671 0.689518 0.082 Uiso 1 1 calc R U
N4 N 0.6663(10) 0.0990(7) 0.5025(4) 0.066(2) Uani 1 1 d . .
N5 N 0.8168(14) 0.5295(10) 0.6900(6) 0.086(3) Uani 1 1 d . .
C1 C 0.1207(13) 0.8521(10) 0.4857(6) 0.076(3) Uani 1 1 d . .
H1 H 0.138634 0.835914 0.438047 0.091 Uiso 1 1 calc R U
C2 C 0.2056(13) 0.7905(11) 0.5367(7) 0.084(3) Uani 1 1 d . .
H2A H 0.280228 0.735816 0.522282 0.100 Uiso 1 1 calc R U
C3 C 0.1814(11) 0.8088(8) 0.6073(6) 0.063(3) Uani 1 1 d . .
C4 C 0.0749(13) 0.8935(11) 0.6242(6) 0.080(3) Uani 1 1 d . .
H4 H 0.055798 0.911685 0.671515 0.096 Uiso 1 1 calc R U
C5 C -0.0055(12) 0.9532(10) 0.5714(5) 0.082(3) Uani 1 1 d . .
H5 H -0.078008 1.010550 0.584413 0.098 Uiso 1 1 calc R U
C6 C 0.2664(13) 0.7449(10) 0.6635(6) 0.087(4) Uani 1 1 d . .
H6A H 0.240576 0.780781 0.708957 0.105 Uiso 1 1 calc R U
H6B H 0.374123 0.757234 0.655894 0.105 Uiso 1 1 calc R U
C7 C 0.2996(13) 0.5602(9) 0.7319(5) 0.065(3) Uani 1 1 d . .
H7A H 0.244283 0.591883 0.772389 0.078 Uiso 1 1 calc R U
H7B H 0.404541 0.585661 0.736411 0.078 Uiso 1 1 calc R U
C8 C 0.2920(11) 0.4235(10) 0.7325(5) 0.063(3) Uani 1 1 d . .
H8 H 0.186973 0.398755 0.723313 0.075 Uiso 1 1 calc R U
C9 C 0.3380(18) 0.3764(13) 0.8061(6) 0.110(5) Uani 1 1 d . .
H9A H 0.431837 0.413761 0.820151 0.165 Uiso 1 1 calc R U
H9B H 0.350583 0.289512 0.804397 0.165 Uiso 1 1 calc R U
H9C H 0.260349 0.396564 0.839828 0.165 Uiso 1 1 calc R U
C10 C 0.3677(11) 0.2437(8) 0.6624(6) 0.067(3) Uani 1 1 d . .
H10A H 0.263774 0.229239 0.647656 0.081 Uiso 1 1 calc R U
H10B H 0.384848 0.198931 0.705963 0.081 Uiso 1 1 calc R U
C11 C 0.4746(11) 0.1966(8) 0.6057(5) 0.054(2) Uani 1 1 d . .
C12 C 0.4349(12) 0.0968(10) 0.5653(7) 0.084(3) Uani 1 1 d . .
H12 H 0.340606 0.060458 0.572080 0.100 Uiso 1 1 calc R U
C13 C 0.5299(13) 0.0510(10) 0.5163(6) 0.081(3) Uani 1 1 d . .
H13 H 0.499342 -0.017312 0.490781 0.097 Uiso 1 1 calc R U
C14 C 0.6999(11) 0.1952(10) 0.5399(6) 0.071(3) Uani 1 1 d . .
H14 H 0.793240 0.231825 0.531161 0.085 Uiso 1 1 calc R U
C15 C 0.6105(10) 0.2470(9) 0.5907(5) 0.062(2) Uani 1 1 d . .
H15 H 0.642971 0.316295 0.614706 0.074 Uiso 1 1 calc R U

loop_
_atom_site_aniso_label
_atom_site_aniso_U_11
_atom_site_aniso_U_22
_atom_site_aniso_U_33
_atom_site_aniso_U_23
_atom_site_aniso_U_13
_atom_site_aniso_U_12
Ag1 0.1060(6) 0.0562(4) 0.0518(4) 0.0015(4) -0.0019(4) 0.0042(5)
O1 0.110(10) 0.156(12) 0.54(4) -0.071(18) 0.063(15) -0.060(10)
O1W 0.217(15) 0.270(17) 0.297(17) -0.034(16) -0.008(15) -0.019(15)
O2 0.073(6) 0.160(10) 0.255(14) -0.092(11) 0.043(7) -0.022(9)
O3 0.146(13) 0.207(18) 0.45(3) -0.09(2) 0.061(16) 0.022(12)
N1 0.056(5) 0.061(5) 0.061(5) 0.000(4) -0.002(4) 0.008(4)
N2 0.046(4) 0.049(4) 0.066(5) -0.006(4) -0.007(4) 0.012(3)
N3 0.051(4) 0.060(5) 0.054(4) -0.002(4) 0.015(3) 0.009(4)
N4 0.070(5) 0.056(4) 0.072(5) -0.009(4) 0.000(5) 0.007(5)
N5 0.075(7) 0.074(7) 0.111(7) -0.007(6) 0.003(6) 0.003(6)
C1 0.082(8) 0.076(7) 0.070(6) -0.011(6) 0.010(6) 0.015(6)
C2 0.066(7) 0.073(7) 0.112(9) -0.013(7) -0.006(7) 0.029(6)
C3 0.065(6) 0.044(5) 0.080(6) -0.012(5) -0.016(6) 0.003(5)
C4 0.095(8) 0.089(8) 0.056(6) -0.007(6) 0.002(6) 0.031(7)
C5 0.073(6) 0.101(8) 0.071(6) -0.001(7) -0.003(6) 0.041(6)
C6 0.099(9) 0.052(6) 0.110(9) -0.019(6) -0.057(8) 0.016(6)
C7 0.074(7) 0.075(6) 0.047(5) -0.014(5) -0.011(5) 0.027(5)
C8 0.052(6) 0.077(7) 0.060(6) 0.000(6) 0.009(5) 0.012(5)
C9 0.128(11) 0.131(11) 0.071(7) 0.015(8) 0.017(8) 0.043(11)
C10 0.063(6) 0.058(5) 0.082(6) 0.016(5) 0.011(6) 0.007(5)
C11 0.061(6) 0.039(4) 0.064(5) 0.009(4) 0.009(5) 0.007(4)
C12 0.053(6) 0.064(6) 0.135(11) 0.005(8) 0.016(7) -0.003(5)
C13 0.078(7) 0.058(6) 0.106(8) -0.023(6) 0.004(7) 0.007(6)
C14 0.057(6) 0.065(6) 0.090(7) -0.011(6) 0.018(5) -0.007(5)
C15 0.055(5) 0.062(5) 0.068(6) -0.016(5) 0.015(5) -0.007(5)

loop_
_atom_type_symbol
_atom_type_description
_atom_type_scat_dispersion_real
_atom_type_scat_dispersion_imag
_atom_type_scat_source
C C 0.0033 0.0016 'International Tables Vol C Tables 4.2.6.8 and 6.1.1.4'
H H 0.0000 0.0000 'International Tables Vol C Tables 4.2.6.8 and 6.1.1.4'
Ag Ag -0.8971 1.1015 'International Tables Vol C Tables 4.2.6.8 and 6.1.1.4'
N N 0.0061 0.0033 'International Tables Vol C Tables 4.2.6.8 and 6.1.1.4'
O O 0.0106 0.0060 'International Tables Vol C Tables 4.2.6.8 and 6.1.1.4'

loop_
_geom_angle_atom_site_label_1
_geom_angle_atom_site_label_2
_geom_angle_atom_site_label_3
_geom_angle
_geom_angle_site_symmetry_1
_geom_angle_site_symmetry_3
N1 Ag1 N3 127.0(3) . 3_466
N1 Ag1 N4 101.7(3) . 1_465
N3 Ag1 N4 113.7(3) 3_466 1_465
N1 Ag1 N2 121.2(3) . 3_466
N3 Ag1 N2 77.5(3) 3_466 3_466
N4 Ag1 N2 115.6(3) 1_465 3_466
N5 O1 O3 37.2(9) . .
N5 O3 O1 35.9(9) . .
C1 N1 C5 117.5(9) . .
C1 N1 Ag1 124.5(7) . .
C5 N1 Ag1 116.9(6) . .
C7 N2 C6 109.6(8) . .
C7 N2 Ag1 104.0(5) . 3_566
C6 N2 Ag1 117.0(7) . 3_566
C7 N2 H2N 108.6 . .
C6 N2 H2N 108.7 . .
Ag1 N2 H2N 108.6 3_566 .
C8 N3 C10 114.2(8) . .
C8 N3 Ag1 107.0(5) . 3_566
C10 N3 Ag1 111.6(6) . 3_566
C8 N3 H3N 107.9 . .
C10 N3 H3N 107.9 . .
Ag1 N3 H3N 107.9 3_566 .
C14 N4 C13 114.7(9) . .
C14 N4 Ag1 121.9(7) . 1_645
C13 N4 Ag1 123.2(7) . 1_645
O1 N5 O2 133.1(16) . .
O1 N5 O3 106.9(15) . .
O2 N5 O3 119.9(16) . .
N1 C1 C2 122.1(10) . .
N1 C1 H1 118.9 . .
C2 C1 H1 118.9 . .
C1 C2 C3 121.2(10) . .
C1 C2 H2A 119.4 . .
C3 C2 H2A 119.4 . .
C4 C3 C2 116.0(10) . .
C4 C3 C6 120.5(10) . .
C2 C3 C6 123.6(10) . .
C3 C4 C5 120.5(10) . .
C3 C4 H4 119.8 . .
C5 C4 H4 119.8 . .
N1 C5 C4 122.7(9) . .
N1 C5 H5 118.7 . .
C4 C5 H5 118.7 . .
C3 C6 N2 113.4(8) . .
C3 C6 H6A 108.9 . .
N2 C6 H6A 108.9 . .
C3 C6 H6B 108.9 . .
N2 C6 H6B 108.9 . .
H6A C6 H6B 107.7 . .
N2 C7 C8 112.0(9) . .
N2 C7 H7A 109.2 . .
C8 C7 H7A 109.2 . .
N2 C7 H7B 109.2 . .
C8 C7 H7B 109.2 . .
H7A C7 H7B 107.9 . .
N3 C8 C7 109.4(9) . .
N3 C8 C9 112.5(9) . .
C7 C8 C9 109.3(10) . .
N3 C8 H8 108.5 . .
C7 C8 H8 108.5 . .
C9 C8 H8 108.5 . .
C8 C9 H9A 109.5 . .
C8 C9 H9B 109.5 . .
H9A C9 H9B 109.5 . .
C8 C9 H9C 109.5 . .
H9A C9 H9C 109.5 . .
H9B C9 H9C 109.5 . .
N3 C10 C11 112.1(8) . .
N3 C10 H10A 109.2 . .
C11 C10 H10A 109.2 . .
N3 C10 H10B 109.2 . .
C11 C10 H10B 109.2 . .
H10A C10 H10B 107.9 . .
C15 C11 C12 115.8(9) . .
C15 C11 C10 124.1(9) . .
C12 C11 C10 120.1(9) . .
C13 C12 C11 121.2(10) . .
C13 C12 H12 119.4 . .
C11 C12 H12 119.4 . .
C12 C13 N4 123.1(10) . .
C12 C13 H13 118.5 . .
N4 C13 H13 118.5 . .
N4 C14 C15 125.9(9) . .
N4 C14 H14 117.1 . .
C15 C14 H14 117.1 . .
C11 C15 C14 119.3(9) . .
C11 C15 H15 120.3 . .
C14 C15 H15 120.3 . .

loop_
_geom_bond_atom_site_label_1
_geom_bond_atom_site_label_2
_geom_bond_distance
_geom_bond_site_symmetry_2
Ag1 N1 2.299(7) .
Ag1 N3 2.327(7) 3_466
Ag1 N4 2.338(8) 1_465
Ag1 N2 2.371(7) 3_466
O1 N5 1.117(15) .
O1 O3 1.82(2) .
O2 N5 1.140(13) .
O3 N5 1.150(17) .
N1 C1 1.303(12) .
N1 C5 1.334(12) .
N2 C7 1.477(11) .
N2 C6 1.483(13) .
N2 H2N 0.8600 .
N3 C8 1.469(11) .
N3 C10 1.469(12) .
N3 H3N 0.9800 .
N4 C14 1.303(12) .
N4 C13 1.338(13) .
C1 C2 1.394(15) .
C1 H1 0.9300 .
C2 C3 1.366(15) .
C2 H2A 0.9300 .
C3 C4 1.358(14) .
C3 C6 1.475(13) .
C4 C5 1.387(13) .
C4 H4 0.9300 .
C5 H5 0.9300 .
C6 H6A 0.9700 .
C6 H6B 0.9700 .
C7 C8 1.501(13) .
C7 H7A 0.9700 .
C7 H7B 0.9700 .
C8 C9 1.536(15) .
C8 H8 0.9800 .
C9 H9A 0.9600 .
C9 H9B 0.9600 .
C9 H9C 0.9600 .
C10 C11 1.517(13) .
C10 H10A 0.9700 .
C10 H10B 0.9700 .
C11 C15 1.349(12) .
C11 C12 1.379(14) .
C12 C13 1.345(15) .
C12 H12 0.9300 .
C13 H13 0.9300 .
C14 C15 1.364(13) .
C14 H14 0.9300 .
C15 H15 0.9300 .

loop_
_geom_hbond_atom_site_label_D
_geom_hbond_atom_site_label_H
_geom_hbond_atom_site_label_A
_geom_hbond_distance_DH
_geom_hbond_distance_HA
_geom_hbond_distance_DA
_geom_hbond_angle_DHA
_geom_hbond_site_symmetry_A
_geom_hbond_publ_flag
N2 H2N O1 0.86 2.28 3.107(15) 162.4 1_455 yes
N3 H3N O2 0.98 2.20 3.090(13) 149.9 . yes

loop_
_geom_torsion_atom_site_label_1
_geom_torsion_atom_site_label_2
_geom_torsion_atom_site_label_3
_geom_torsion_atom_site_label_4
_geom_torsion
_geom_torsion_site_symmetry_1
O3 O1 N5 O2 178(3) .
O1 O3 N5 O2 -178(3) .
C5 N1 C1 C2 0.3(16) .
Ag1 N1 C1 C2 -167.5(9) .
N1 C1 C2 C3 1.5(19) .
C1 C2 C3 C4 -2.6(18) .
C1 C2 C3 C6 179.1(11) .
C2 C3 C4 C5 1.9(17) .
C6 C3 C4 C5 -179.7(11) .
C1 N1 C5 C4 -0.9(17) .
Ag1 N1 C5 C4 167.8(9) .
C3 C4 C5 N1 -0.2(19) .
C4 C3 C6 N2 114.9(11) .
C2 C3 C6 N2 -66.8(15) .
C7 N2 C6 C3 -168.8(9) .
Ag1 N2 C6 C3 73.2(10) 3_566
C6 N2 C7 C8 -171.5(10) .
Ag1 N2 C7 C8 -45.6(10) 3_566
C10 N3 C8 C7 -168.8(9) .
Ag1 N3 C8 C7 -44.7(10) 3_566
C10 N3 C8 C9 69.5(12) .
Ag1 N3 C8 C9 -166.5(9) 3_566
N2 C7 C8 N3 64.8(12) .
N2 C7 C8 C9 -171.5(8) .
C8 N3 C10 C11 -177.5(8) .
Ag1 N3 C10 C11 61.0(9) 3_566
N3 C10 C11 C15 26.5(13) .
N3 C10 C11 C12 -153.0(9) .
C15 C11 C12 C13 2.6(16) .
C10 C11 C12 C13 -177.8(10) .
C11 C12 C13 N4 -1.1(18) .
C14 N4 C13 C12 -0.8(16) .
Ag1 N4 C13 C12 174.2(9) 1_645
C13 N4 C14 C15 1.1(16) .
Ag1 N4 C14 C15 -174.0(8) 1_645
C12 C11 C15 C14 -2.3(14) .
C10 C11 C15 C14 178.1(9) .
N4 C14 C15 C11 0.5(17) .
